data_4104306
loop_
_publ_author_name
'Bego\~na Verdejo'
'Guzm\'an Gil-Ram\'irez'
'Pablo Ballester'

_publ_section_title
;
 Molecular Recognition of Pyridine N-Oxides in Water Using Calix[4]pyrrole
 Receptors
;
_journal_name_full 'Journal of the American Chemical Society'
_journal_page_first 3178
_journal_page_last 3179
_journal_paper_doi 10.1021/ja900151u
_journal_volume 131
_journal_year 2009
_chemical_formula_sum 'C64 H68 N6 O13'
_chemical_formula_weight 1129.24
_space_group_IT_number 2
_symmetry_cell_setting triclinic
_symmetry_space_group_name_Hall '-P 1'
_symmetry_space_group_name_H-M 'P -1'
_atom_sites_solution_hydrogens geom
_atom_sites_solution_primary direct
_atom_sites_solution_secondary difmap
_audit_creation_method SHELXL-97
_cell_angle_alpha 89.015(3)
_cell_angle_beta 88.661(3)
_cell_angle_gamma 72.957(3)
_cell_formula_units_Z 2
_cell_length_a 10.8584(7)
_cell_length_b 13.8050(8)
_cell_length_c 21.2206(12)
_cell_measurement_reflns_used 9397
_cell_measurement_temperature 100(2)
_cell_measurement_theta_max 36.16
_cell_measurement_theta_min 2.77
_cell_volume 3040.3(3)
_computing_cell_refinement 'Bruker-Nonius Apex v1.0-22 2002'
_computing_data_collection 'Bruker-Nonius Apex v1.0-22 2002'
_computing_data_reduction 'SAINT+ Version 7.06A Bruker-Nonius, 2004'
_computing_molecular_graphics 'Shelxtl Version 6.12 (Sheldrick, 2001)'
_computing_publication_material 'Shelxtl Version 6.12 (Sheldrick, 2001)'
_computing_structure_refinement 'Shelxtl Version 6.12 (Sheldrick, 2001)'
_computing_structure_solution 'Shelxtl Version 6.12 (Sheldrick, 2001)'
_diffrn_ambient_temperature 100(2)
_diffrn_detector_area_resol_mean 512
_diffrn_detector_type '4K CCD area detector APEX II'
_diffrn_measured_fraction_theta_full 0.880
_diffrn_measured_fraction_theta_max 0.880
_diffrn_measurement_device_type 'Kappa 4-axis goniometer bruker-nonius'
_diffrn_measurement_method
;
 Fullsphere data collection, phi and omega scans
;
_diffrn_measurement_specimen_support 'magnetic support whith 10 micron nylon fiber cryoloop'
_diffrn_radiation_monochromator 'Multilayer Montel 200 mirrors'
_diffrn_radiation_type MoK\a
_diffrn_radiation_wavelength 0.71073
_diffrn_reflns_av_R_equivalents 0.0487
_diffrn_reflns_av_sigmaI/netI 0.0633
_diffrn_reflns_limit_h_max 18
_diffrn_reflns_limit_h_min -14
_diffrn_reflns_limit_k_max 22
_diffrn_reflns_limit_k_min -20
_diffrn_reflns_limit_l_max 35
_diffrn_reflns_limit_l_min -35
_diffrn_reflns_number 62607
_diffrn_reflns_theta_full 36.45
_diffrn_reflns_theta_max 36.45
_diffrn_reflns_theta_min 2.77
_diffrn_source 'rotating anode X-ray tube'
_diffrn_source_current 70
_diffrn_source_power 50
_diffrn_source_size '3 mm x 0.3 mm fine focus'
_diffrn_source_type 'Bruker-Nonius FR 591'
_exptl_absorpt_coefficient_mu 0.087
_exptl_absorpt_correction_T_max 1.0000
_exptl_absorpt_correction_T_min 0.9871
_exptl_absorpt_correction_type empirical
_exptl_absorpt_process_details
; 
 SADABS Version 2.1 2003 Bruker-Nonius
 Blessing, Acta Cryst. (1995) A51 33-38
;
_exptl_crystal_colour colourless
_exptl_crystal_density_diffrn 1.234
_exptl_crystal_density_method 'not measured'
_exptl_crystal_description Block
_exptl_crystal_F_000 1196
_exptl_crystal_size_max 0.30
_exptl_crystal_size_mid 0.20
_exptl_crystal_size_min 0.15
_refine_diff_density_max 1.335
_refine_diff_density_min -0.602
_refine_diff_density_rms 0.114
_refine_ls_extinction_method none
_refine_ls_goodness_of_fit_ref 1.052
_refine_ls_hydrogen_treatment noref
_refine_ls_matrix_type full
_refine_ls_number_parameters 794
_refine_ls_number_reflns 26187
_refine_ls_number_restraints 0
_refine_ls_restrained_S_all 1.052
_refine_ls_R_factor_all 0.1229
_refine_ls_R_factor_gt 0.0927
_refine_ls_shift/su_max 0.000
_refine_ls_shift/su_mean 0.000
_refine_ls_structure_factor_coef Fsqd
_refine_ls_weighting_details 'calc w=1/[\s^2^(Fo^2^)+(0.1473P)^2^+3.7867P] where P=(Fo^2^+2Fc^2^)/3'
_refine_ls_weighting_scheme calc
_refine_ls_wR_factor_gt 0.2648
_refine_ls_wR_factor_ref 0.2923
_reflns_number_gt 18593
_reflns_number_total 26187
_reflns_threshold_expression >2sigma(I)
_cod_data_source_file ja900151u_si_002.cif
_cod_data_source_block bv103
_cod_depositor_comments
;
The following automatic conversions were performed:

data name '_diffrn_measurement_specimen_suppport' was replaced with
'_diffrn_measurement_specimen_support' as specified in the
replacement file 'data/replacement-values/replacement_tags.lst'.

Automatic conversion script
Id: cif_correct_tags 9268 2022-04-12 08:56:07Z antanas 
;
_cod_original_sg_symbol_H-M P-1
_cod_database_code 4104306

loop_
_symmetry_equiv_pos_as_xyz
'x, y, z'
'-x, -y, -z'

loop_
_atom_site_label
_atom_site_type_symbol
_atom_site_fract_x
_atom_site_fract_y
_atom_site_fract_z
_atom_site_U_iso_or_equiv
_atom_site_adp_type
_atom_site_occupancy
_atom_site_symmetry_multiplicity
_atom_site_calc_flag
_atom_site_refinement_flags
N1 N 0.34926(14) 1.03626(10) 0.25097(7) 0.0129(2) Uani 1 1 d .
H1 H 0.4185 0.9835 0.2504 0.015 Uiso 1 1 calc R
C1 C 0.28759(15) 1.08201(11) 0.30489(8) 0.0121(2) Uani 1 1 d .
O1 O 0.3382(2) 0.62914(11) 0.12288(8) 0.0284(3) Uani 1 1 d .
C2 C 0.18740(16) 1.16338(12) 0.28612(8) 0.0142(3) Uani 1 1 d .
H2 H 0.1288 1.2101 0.3130 0.017 Uiso 1 1 calc R
O2 O 0.3856(2) 0.40517(12) 0.03742(9) 0.0302(4) Uani 1 1 d .
N2 N 0.57155(14) 0.99667(11) 0.13934(7) 0.0143(2) Uani 1 1 d .
H1B H 0.5765 0.9481 0.1674 0.017 Uiso 1 1 calc R
C3 C 0.18738(16) 1.16482(12) 0.21879(8) 0.0146(3) Uani 1 1 d .
H3 H 0.1287 1.2127 0.1929 0.018 Uiso 1 1 calc R
O3 O 0.3062(2) 0.45760(13) 0.13354(9) 0.0366(4) Uani 1 1 d .
N3 N 0.79491(14) 0.96048(11) 0.24821(7) 0.0148(2) Uani 1 1 d .
H1C H 0.7395 0.9250 0.2495 0.018 Uiso 1 1 calc R
C4 C 0.28768(15) 1.08446(11) 0.19822(8) 0.0125(2) Uani 1 1 d .
O4 O 0.9176(3) 0.53525(14) 0.10535(14) 0.0599(9) Uani 1 1 d .
N4 N 0.57085(14) 0.99658(11) 0.35949(7) 0.0139(2) Uani 1 1 d .
H1D H 0.5780 0.9490 0.3314 0.017 Uiso 1 1 calc R
C5 C 0.32934(15) 1.04379(12) 0.13278(8) 0.0128(3) Uani 1 1 d .
O5 O 0.9834(3) 0.33200(16) 0.09383(14) 0.0564(8) Uani 1 1 d .
C6 C 0.33526(16) 0.93128(12) 0.12947(8) 0.0135(3) Uani 1 1 d .
O6 O 0.86098(19) 0.35028(12) 0.00794(10) 0.0344(4) Uani 1 1 d .
C7 C 0.25530(17) 0.89156(12) 0.16783(8) 0.0151(3) Uani 1 1 d .
H7 H 0.1975 0.9345 0.1969 0.018 Uiso 1 1 calc R
O7 O 0.9329(2) 0.53958(12) 0.40745(10) 0.0358(4) Uani 1 1 d .
C8 C 0.25866(19) 0.79088(13) 0.16425(9) 0.0180(3) Uani 1 1 d .
H8A H 0.2047 0.7648 0.1913 0.022 Uiso 1 1 calc R
O8 O 1.0028(2) 0.33816(14) 0.41950(11) 0.0445(6) Uani 1 1 d .
C9 C 0.3417(2) 0.72750(13) 0.12071(9) 0.0189(3) Uani 1 1 d .
O9 O 0.85787(17) 0.34771(11) 0.49726(8) 0.0276(3) Uani 1 1 d .
C10 C 0.41909(19) 0.76547(14) 0.08034(9) 0.0187(3) Uani 1 1 d .
H10A H 0.4739 0.7231 0.0500 0.022 Uiso 1 1 calc R
O10 O 0.3545(2) 0.61945(11) 0.37261(8) 0.0285(4) Uani 1 1 d .
C11 C 0.41487(18) 0.86718(13) 0.08515(8) 0.0163(3) Uani 1 1 d .
H11A H 0.4676 0.8936 0.0575 0.020 Uiso 1 1 calc R
O11 O 0.3967(2) 0.39304(12) 0.45795(8) 0.0296(3) Uani 1 1 d .
C12 C 0.4020(2) 0.56334(15) 0.07437(10) 0.0231(4) Uani 1 1 d .
H12A H 0.4964 0.5478 0.0786 0.028 Uiso 1 1 calc R
H12B H 0.3781 0.5962 0.0328 0.028 Uiso 1 1 calc R
O12 O 0.3306(2) 0.44585(13) 0.36052(10) 0.0380(5) Uani 1 1 d .
C13 C 0.3636(2) 0.46678(15) 0.07896(10) 0.0228(4) Uani 1 1 d .
C14 C 0.2657(4) 0.3675(2) 0.14263(16) 0.0449(7) Uani 1 1 d .
H14A H 0.1990 0.3676 0.1122 0.067 Uiso 1 1 calc R
H14B H 0.2309 0.3662 0.1856 0.067 Uiso 1 1 calc R
H14C H 0.3397 0.3074 0.1362 0.067 Uiso 1 1 calc R
C15 C 0.22844(17) 1.10205(13) 0.08520(9) 0.0174(3) Uani 1 1 d .
H15A H 0.1439 1.0947 0.0972 0.026 Uiso 1 1 calc R
H15B H 0.2530 1.0745 0.0429 0.026 Uiso 1 1 calc R
H15C H 0.2242 1.1739 0.0852 0.026 Uiso 1 1 calc R
C16 C 0.45837(16) 1.05833(12) 0.11510(8) 0.0133(3) Uani 1 1 d .
C17 C 0.49094(18) 1.12652(14) 0.07479(9) 0.0180(3) Uani 1 1 d .
H2B H 0.4328 1.1794 0.0518 0.022 Uiso 1 1 calc R
C18 C 0.62807(19) 1.10321(14) 0.07388(9) 0.0193(3) Uani 1 1 d .
H3B H 0.6776 1.1379 0.0501 0.023 Uiso 1 1 calc R
C19 C 0.67565(16) 1.02182(13) 0.11343(8) 0.0148(3) Uani 1 1 d .
C20 C 0.81273(16) 0.96294(13) 0.12905(8) 0.0159(3) Uani 1 1 d .
C21 C 0.83243(17) 0.84830(14) 0.12505(9) 0.0181(3) Uani 1 1 d .
C22 C 0.76587(18) 0.80949(14) 0.08183(9) 0.0200(3) Uani 1 1 d .
H7B H 0.7019 0.8550 0.0571 0.024 Uiso 1 1 calc R
C23 C 0.7902(2) 0.70559(16) 0.07372(12) 0.0290(5) Uani 1 1 d .
H8B H 0.7436 0.6806 0.0439 0.035 Uiso 1 1 calc R
C24 C 0.8843(3) 0.63879(17) 0.11009(15) 0.0391(7) Uani 1 1 d .
C25 C 0.9519(3) 0.67596(17) 0.15394(14) 0.0378(7) Uani 1 1 d .
H10B H 1.0154 0.6304 0.1789 0.045 Uiso 1 1 calc R
C26 C 0.9264(2) 0.77937(16) 0.16099(11) 0.0267(4) Uani 1 1 d .
H11B H 0.9733 0.8043 0.1908 0.032 Uiso 1 1 calc R
C28' C 0.9053(3) 0.24268(18) -0.00180(16) 0.0386(6) Uani 1 1 d .
H14D H 0.9997 0.2200 -0.0028 0.058 Uiso 1 1 calc R
H14E H 0.8731 0.2268 -0.0419 0.058 Uiso 1 1 calc R
H14F H 0.8734 0.2080 0.0327 0.058 Uiso 1 1 calc R
C28 C 0.9090(3) 0.38383(17) 0.05730(15) 0.0363(6) Uani 1 1 d .
C29 C 0.8541(3) 0.49753(18) 0.05870(17) 0.0442(8) Uani 1 1 d .
H12C H 0.8669 0.5269 0.0170 0.053 Uiso 1 1 calc R
H12D H 0.7605 0.5164 0.0684 0.053 Uiso 1 1 calc R
C30 C 0.90517(19) 0.99033(18) 0.08077(10) 0.0233(4) Uani 1 1 d .
H15D H 0.8951 1.0631 0.0825 0.035 Uiso 1 1 calc R
H15E H 0.8852 0.9730 0.0384 0.035 Uiso 1 1 calc R
H15F H 0.9941 0.9523 0.0906 0.035 Uiso 1 1 calc R
C31 C 0.84494(16) 0.99144(13) 0.19388(8) 0.0149(3) Uani 1 1 d .
C32 C 0.92479(18) 1.04696(14) 0.21154(9) 0.0182(3) Uani 1 1 d .
H2C H 0.9718 1.0787 0.1840 0.022 Uiso 1 1 calc R
C33 C 0.92391(17) 1.04810(14) 0.27850(9) 0.0183(3) Uani 1 1 d .
H3C H 0.9702 1.0810 0.3038 0.022 Uiso 1 1 calc R
C34 C 0.84417(16) 0.99318(13) 0.30027(8) 0.0149(3) Uani 1 1 d .
C35 C 0.81101(16) 0.96680(13) 0.36674(8) 0.0149(3) Uani 1 1 d .
C36 C 0.83427(17) 0.85221(13) 0.37506(8) 0.0162(3) Uani 1 1 d .
C37 C 0.93306(19) 0.78319(15) 0.34104(10) 0.0222(4) Uani 1 1 d .
H7C H 0.9804 0.8077 0.3096 0.027 Uiso 1 1 calc R
C38 C 0.9629(2) 0.67980(16) 0.35258(11) 0.0272(4) Uani 1 1 d .
H8C H 1.0296 0.6340 0.3289 0.033 Uiso 1 1 calc R
C39 C 0.8948(2) 0.64327(15) 0.39885(11) 0.0250(4) Uani 1 1 d .
C40 C 0.79621(19) 0.70955(14) 0.43338(10) 0.0208(3) Uani 1 1 d .
H10C H 0.7493 0.6848 0.4649 0.025 Uiso 1 1 calc R
C41 C 0.76752(17) 0.81336(13) 0.42075(9) 0.0172(3) Uani 1 1 d .
H11C H 0.7001 0.8589 0.4442 0.021 Uiso 1 1 calc R
C42 C 0.8636(2) 0.50080(15) 0.45302(11) 0.0269(4) Uani 1 1 d .
H12E H 0.7711 0.5208 0.4426 0.032 Uiso 1 1 calc R
H12F H 0.8722 0.5279 0.4950 0.032 Uiso 1 1 calc R
C43 C 0.9179(2) 0.38663(15) 0.45352(11) 0.0258(4) Uani 1 1 d .
C44 C 0.9015(3) 0.23891(15) 0.50431(13) 0.0297(4) Uani 1 1 d .
H14G H 0.8897 0.2075 0.4647 0.044 Uiso 1 1 calc R
H14H H 0.8514 0.2179 0.5381 0.044 Uiso 1 1 calc R
H14I H 0.9929 0.2174 0.5149 0.044 Uiso 1 1 calc R
C45 C 0.90088(19) 0.99863(16) 0.41189(9) 0.0207(3) Uani 1 1 d .
H15G H 0.9907 0.9623 0.4012 0.031 Uiso 1 1 calc R
H15H H 0.8814 0.9820 0.4554 0.031 Uiso 1 1 calc R
H15I H 0.8878 1.0718 0.4078 0.031 Uiso 1 1 calc R
C46 C 0.67277(16) 1.02365(12) 0.38348(8) 0.0137(3) Uani 1 1 d .
C47 C 0.62206(18) 1.10269(13) 0.42398(9) 0.0179(3) Uani 1 1 d .
H2D H 0.6693 1.1379 0.4469 0.021 Uiso 1 1 calc R
C48 C 0.48564(17) 1.12218(13) 0.42530(9) 0.0168(3) Uani 1 1 d .
H3D H 0.4257 1.1729 0.4493 0.020 Uiso 1 1 calc R
C49 C 0.45607(16) 1.05460(12) 0.38577(8) 0.0132(3) Uani 1 1 d .
C50 C 0.32848(15) 1.03859(11) 0.36957(8) 0.0124(2) Uani 1 1 d .
C51 C 0.33750(15) 0.92524(12) 0.37204(8) 0.0127(2) Uani 1 1 d .
C52 C 0.41838(17) 0.85913(13) 0.41406(8) 0.0162(3) Uani 1 1 d .
H7D H 0.4691 0.8847 0.4415 0.019 Uiso 1 1 calc R
C53 C 0.42687(19) 0.75621(14) 0.41698(9) 0.0192(3) Uani 1 1 d .
H8D H 0.4824 0.7123 0.4461 0.023 Uiso 1 1 calc R
C54 C 0.3528(2) 0.71890(13) 0.37657(9) 0.0188(3) Uani 1 1 d .
C55 C 0.26743(18) 0.78445(13) 0.33586(9) 0.0174(3) Uani 1 1 d .
H10D H 0.2147 0.7593 0.3093 0.021 Uiso 1 1 calc R
C56 C 0.25982(16) 0.88629(12) 0.33425(8) 0.0146(3) Uani 1 1 d .
H11D H 0.2005 0.9307 0.3069 0.017 Uiso 1 1 calc R
C57 C 0.4159(2) 0.55215(15) 0.42083(11) 0.0243(4) Uani 1 1 d .
H12G H 0.3886 0.5830 0.4626 0.029 Uiso 1 1 calc R
H12H H 0.5105 0.5378 0.4164 0.029 Uiso 1 1 calc R
C58 C 0.3796(2) 0.45507(15) 0.41586(11) 0.0247(4) Uani 1 1 d .
C59 C 0.2918(4) 0.3551(2) 0.35191(16) 0.0469(8) Uani 1 1 d .
H14J H 0.3648 0.2953 0.3602 0.070 Uiso 1 1 calc R
H14K H 0.2639 0.3533 0.3085 0.070 Uiso 1 1 calc R
H14L H 0.2205 0.3555 0.3812 0.070 Uiso 1 1 calc R
C60 C 0.22590(17) 1.09270(14) 0.41867(9) 0.0173(3) Uani 1 1 d .
H15J H 0.2182 1.1652 0.4183 0.026 Uiso 1 1 calc R
H15K H 0.2514 1.0642 0.4606 0.026 Uiso 1 1 calc R
H15L H 0.1428 1.0831 0.4083 0.026 Uiso 1 1 calc R
N1S N 0.58828(18) 0.83145(13) 0.24977(9) 0.0245(3) Uani 1 1 d .
C1S C 0.5808(2) 0.75059(16) 0.24705(11) 0.0260(4) Uani 1 1 d .
C2S C 0.5697(4) 0.6482(2) 0.24317(19) 0.0491(8) Uani 1 1 d .
H2S1 H 0.4794 0.6514 0.2370 0.074 Uiso 1 1 calc R
H2S2 H 0.5999 0.6111 0.2823 0.074 Uiso 1 1 calc R
H2S3 H 0.6224 0.6132 0.2076 0.074 Uiso 1 1 calc R
N1T N 0.6452(9) 0.3765(7) 0.1526(4) 0.073(2) Uani 0.50 1 d P
C1T C 0.6265(6) 0.3139(5) 0.1839(3) 0.0455(15) Uani 0.50 1 d P
C2T C 0.5989(6) 0.2335(5) 0.2259(3) 0.0488(19) Uani 0.50 1 d P
H2T1 H 0.6749 0.2012 0.2511 0.073 Uiso 0.50 1 calc PR
H2T2 H 0.5783 0.1824 0.2000 0.073 Uiso 0.50 1 calc PR
H2T3 H 0.5256 0.2645 0.2541 0.073 Uiso 0.50 1 calc PR
N1R N 0.7016(7) 0.4265(5) 0.3368(3) 0.0576(19) Uani 0.50 1 d P
C1R C 0.7889(7) 0.4129(6) 0.3052(3) 0.064(3) Uani 0.50 1 d P
C2R C 0.9035(10) 0.3987(11) 0.2641(3) 0.122(7) Uani 0.50 1 d P
H2R1 H 0.8767 0.4219 0.2213 0.183 Uiso 0.50 1 calc PR
H2R2 H 0.9524 0.3267 0.2634 0.183 Uiso 0.50 1 calc PR
H2R3 H 0.9577 0.4380 0.2802 0.183 Uiso 0.50 1 calc PR
O1W O 0.2175(2) 0.58343(14) 0.25059(9) 0.0315(4) Uani 1 1 d .
H1W H 0.263(4) 0.563(3) 0.2814(18) 0.035(9) Uiso 1 1 d .
H2W H 0.244(5) 0.568(3) 0.214(2) 0.047(11) Uiso 1 1 d .

loop_
_atom_site_aniso_label
_atom_site_aniso_U_11
_atom_site_aniso_U_22
_atom_site_aniso_U_33
_atom_site_aniso_U_23
_atom_site_aniso_U_13
_atom_site_aniso_U_12
N1 0.0108(5) 0.0092(5) 0.0168(6) 0.0002(4) 0.0006(4) -0.0001(4)
C1 0.0097(5) 0.0080(5) 0.0181(6) -0.0004(4) 0.0010(5) -0.0017(4)
O1 0.0440(10) 0.0134(6) 0.0325(8) -0.0084(5) 0.0161(7) -0.0168(6)
C2 0.0112(6) 0.0077(5) 0.0224(7) -0.0002(5) 0.0016(5) -0.0011(5)
O2 0.0384(9) 0.0187(6) 0.0344(8) -0.0099(6) 0.0045(7) -0.0097(6)
N2 0.0115(5) 0.0111(5) 0.0203(6) 0.0030(4) 0.0010(4) -0.0038(4)
C3 0.0117(6) 0.0076(5) 0.0231(7) 0.0011(5) -0.0009(5) -0.0005(5)
O3 0.0571(13) 0.0202(7) 0.0400(9) -0.0100(6) 0.0181(9) -0.0240(8)
N3 0.0124(5) 0.0138(5) 0.0203(6) -0.0001(4) 0.0006(5) -0.0071(5)
C4 0.0110(5) 0.0087(5) 0.0174(6) 0.0014(4) 0.0000(5) -0.0025(4)
O4 0.0609(15) 0.0155(7) 0.0924(18) -0.0150(9) -0.0520(14) 0.0106(8)
N4 0.0113(5) 0.0107(5) 0.0202(6) -0.0026(4) 0.0010(4) -0.0040(4)
C5 0.0111(6) 0.0103(5) 0.0166(6) 0.0013(4) -0.0003(5) -0.0026(5)
O5 0.0548(14) 0.0226(8) 0.0808(17) -0.0104(9) -0.0382(13) 0.0093(9)
C6 0.0116(6) 0.0106(6) 0.0186(7) 0.0002(5) 0.0002(5) -0.0038(5)
O6 0.0341(9) 0.0153(6) 0.0488(10) -0.0071(6) -0.0121(8) 0.0017(6)
C7 0.0139(6) 0.0122(6) 0.0202(7) -0.0014(5) 0.0025(5) -0.0055(5)
O7 0.0353(9) 0.0144(6) 0.0487(10) 0.0069(6) 0.0180(8) 0.0049(6)
C8 0.0203(7) 0.0137(6) 0.0224(8) -0.0021(5) 0.0056(6) -0.0091(6)
O8 0.0454(12) 0.0178(7) 0.0576(12) 0.0067(7) 0.0238(9) 0.0082(8)
C9 0.0233(8) 0.0122(6) 0.0235(8) -0.0027(5) 0.0038(6) -0.0091(6)
O9 0.0282(7) 0.0127(6) 0.0384(8) 0.0016(5) 0.0055(6) -0.0010(5)
C10 0.0203(7) 0.0151(7) 0.0228(8) -0.0050(5) 0.0059(6) -0.0086(6)
O10 0.0435(10) 0.0120(5) 0.0347(8) 0.0089(5) -0.0153(7) -0.0149(6)
C11 0.0173(7) 0.0146(6) 0.0189(7) -0.0024(5) 0.0046(5) -0.0081(5)
O11 0.0398(9) 0.0167(6) 0.0343(8) 0.0092(5) -0.0039(7) -0.0119(6)
C12 0.0275(9) 0.0155(7) 0.0286(9) -0.0065(6) 0.0083(7) -0.0102(7)
O12 0.0602(13) 0.0199(7) 0.0435(10) 0.0125(6) -0.0198(9) -0.0260(8)
C13 0.0257(9) 0.0149(7) 0.0294(9) -0.0052(6) 0.0023(7) -0.0084(6)
C14 0.067(2) 0.0257(11) 0.0533(16) -0.0087(10) 0.0179(15) -0.0317(13)
C15 0.0149(6) 0.0157(7) 0.0207(7) 0.0039(5) -0.0031(5) -0.0030(5)
C16 0.0122(6) 0.0102(6) 0.0170(6) 0.0017(4) 0.0007(5) -0.0029(5)
C17 0.0166(7) 0.0150(7) 0.0229(8) 0.0064(5) 0.0003(6) -0.0059(6)
C18 0.0171(7) 0.0172(7) 0.0253(8) 0.0059(6) 0.0009(6) -0.0083(6)
C19 0.0126(6) 0.0145(6) 0.0182(7) 0.0010(5) 0.0006(5) -0.0057(5)
C20 0.0112(6) 0.0164(7) 0.0205(7) -0.0014(5) 0.0020(5) -0.0048(5)
C21 0.0121(6) 0.0166(7) 0.0244(8) -0.0038(6) -0.0005(5) -0.0021(5)
C22 0.0160(7) 0.0160(7) 0.0262(8) -0.0039(6) -0.0030(6) -0.0016(6)
C23 0.0233(9) 0.0164(8) 0.0430(12) -0.0084(7) -0.0140(8) 0.0023(7)
C24 0.0355(12) 0.0158(8) 0.0586(16) -0.0104(9) -0.0249(12) 0.0065(8)
C25 0.0327(11) 0.0179(8) 0.0556(15) -0.0085(9) -0.0245(11) 0.0059(8)
C26 0.0204(8) 0.0191(8) 0.0366(10) -0.0075(7) -0.0106(7) 0.0016(7)
C28' 0.0335(12) 0.0171(9) 0.0606(17) -0.0103(9) -0.0092(11) 0.0007(8)
C28 0.0306(11) 0.0162(8) 0.0575(15) -0.0080(9) -0.0154(11) 0.0020(8)
C29 0.0408(14) 0.0174(9) 0.0665(18) -0.0127(10) -0.0286(13) 0.0066(9)
C30 0.0159(7) 0.0323(10) 0.0234(8) 0.0000(7) 0.0046(6) -0.0099(7)
C31 0.0107(6) 0.0137(6) 0.0215(7) 0.0004(5) 0.0014(5) -0.0055(5)
C32 0.0144(6) 0.0169(7) 0.0258(8) 0.0008(6) 0.0018(6) -0.0086(6)
C33 0.0139(6) 0.0164(7) 0.0267(8) -0.0011(6) 0.0006(6) -0.0079(6)
C34 0.0108(6) 0.0135(6) 0.0217(7) -0.0007(5) -0.0001(5) -0.0054(5)
C35 0.0116(6) 0.0144(6) 0.0198(7) 0.0000(5) -0.0005(5) -0.0054(5)
C36 0.0124(6) 0.0139(6) 0.0214(7) 0.0007(5) 0.0000(5) -0.0026(5)
C37 0.0161(7) 0.0164(7) 0.0299(9) 0.0028(6) 0.0053(6) 0.0011(6)
C38 0.0231(9) 0.0161(8) 0.0359(11) 0.0040(7) 0.0110(8) 0.0035(7)
C39 0.0228(8) 0.0128(7) 0.0347(10) 0.0035(6) 0.0065(7) 0.0013(6)
C40 0.0188(7) 0.0146(7) 0.0260(8) 0.0030(6) 0.0045(6) -0.0004(6)
C41 0.0145(6) 0.0134(6) 0.0219(7) 0.0008(5) 0.0008(5) -0.0014(5)
C42 0.0260(9) 0.0130(7) 0.0372(11) 0.0033(7) 0.0067(8) 0.0007(7)
C43 0.0246(9) 0.0133(7) 0.0344(10) 0.0022(6) 0.0026(7) 0.0016(6)
C44 0.0303(10) 0.0131(7) 0.0434(12) 0.0028(7) 0.0026(9) -0.0034(7)
C45 0.0162(7) 0.0263(8) 0.0226(8) -0.0015(6) -0.0024(6) -0.0106(6)
C46 0.0117(6) 0.0113(6) 0.0192(7) -0.0010(5) 0.0001(5) -0.0050(5)
C47 0.0160(7) 0.0147(6) 0.0244(8) -0.0052(5) 0.0004(6) -0.0067(5)
C48 0.0157(6) 0.0118(6) 0.0231(8) -0.0043(5) 0.0015(6) -0.0043(5)
C49 0.0131(6) 0.0093(5) 0.0172(6) -0.0003(4) 0.0007(5) -0.0034(5)
C50 0.0111(5) 0.0092(5) 0.0166(6) -0.0002(4) 0.0010(5) -0.0025(4)
C51 0.0113(6) 0.0103(6) 0.0171(6) 0.0008(4) 0.0010(5) -0.0043(5)
C52 0.0158(6) 0.0134(6) 0.0208(7) 0.0031(5) -0.0029(5) -0.0064(5)
C53 0.0191(7) 0.0142(7) 0.0264(8) 0.0064(5) -0.0046(6) -0.0083(6)
C54 0.0232(8) 0.0112(6) 0.0250(8) 0.0036(5) -0.0038(6) -0.0095(6)
C55 0.0198(7) 0.0123(6) 0.0229(8) 0.0031(5) -0.0039(6) -0.0090(6)
C56 0.0136(6) 0.0112(6) 0.0202(7) 0.0024(5) -0.0011(5) -0.0057(5)
C57 0.0271(9) 0.0148(7) 0.0330(10) 0.0083(6) -0.0077(7) -0.0090(7)
C58 0.0300(10) 0.0143(7) 0.0329(10) 0.0069(6) -0.0047(8) -0.0114(7)
C59 0.078(2) 0.0257(11) 0.0500(16) 0.0117(10) -0.0219(15) -0.0347(14)
C60 0.0148(6) 0.0166(7) 0.0197(7) -0.0034(5) 0.0042(5) -0.0032(5)
N1S 0.0221(7) 0.0167(7) 0.0339(9) 0.0008(6) 0.0008(6) -0.0048(6)
C1S 0.0255(9) 0.0170(8) 0.0349(10) 0.0004(7) 0.0008(8) -0.0052(7)
C2S 0.062(2) 0.0201(10) 0.068(2) 0.0005(11) -0.0029(16) -0.0174(12)
N1T 0.072(5) 0.064(5) 0.075(5) 0.018(4) -0.025(4) -0.008(4)
C1T 0.033(3) 0.043(3) 0.049(3) -0.003(2) -0.015(2) 0.007(2)
C2T 0.047(3) 0.041(3) 0.036(3) -0.016(2) -0.013(2) 0.024(3)
N1R 0.060(4) 0.057(3) 0.036(2) -0.013(2) -0.015(2) 0.015(3)
C1R 0.058(4) 0.067(4) 0.028(2) -0.012(2) -0.018(2) 0.044(4)
C2R 0.077(6) 0.178(12) 0.027(3) 0.001(4) 0.002(3) 0.094(8)
O1W 0.0319(8) 0.0302(8) 0.0286(8) -0.0007(6) 0.0011(7) -0.0032(7)

loop_
_atom_type_symbol
_atom_type_description
_atom_type_scat_dispersion_real
_atom_type_scat_dispersion_imag
_atom_type_scat_source
C C 0.0033 0.0016 'International Tables Vol C Tables 4.2.6.8 and 6.1.1.4'
H H 0.0000 0.0000 'International Tables Vol C Tables 4.2.6.8 and 6.1.1.4'
N N 0.0061 0.0033 'International Tables Vol C Tables 4.2.6.8 and 6.1.1.4'
O O 0.0106 0.0060 'International Tables Vol C Tables 4.2.6.8 and 6.1.1.4'

loop_
_geom_angle_atom_site_label_1
_geom_angle_atom_site_label_2
_geom_angle_atom_site_label_3
_geom_angle
C4 N1 C1 110.60(12)
C2 C1 N1 107.03(14)
C2 C1 C50 131.37(15)
N1 C1 C50 121.50(13)
C9 O1 C12 118.38(16)
C1 C2 C3 107.60(14)
C19 N2 C16 110.44(14)
C4 C3 C2 107.72(13)
C13 O3 C14 116.66(19)
C34 N3 C31 110.12(15)
N1 C4 C3 107.01(14)
N1 C4 C5 121.25(13)
C3 C4 C5 131.65(14)
C24 O4 C29 115.93(19)
C46 N4 C49 110.41(13)
C16 C5 C4 110.13(13)
C16 C5 C6 110.72(13)
C4 C5 C6 110.52(14)
C16 C5 C15 109.08(14)
C4 C5 C15 108.93(13)
C6 C5 C15 107.39(13)
C7 C6 C11 117.87(15)
C7 C6 C5 120.98(14)
C11 C6 C5 121.03(15)
C28 O6 C28' 115.87(19)
C8 C7 C6 121.20(16)
C39 O7 C42 116.49(17)
C7 C8 C9 119.86(17)
O1 C9 C10 125.44(17)
O1 C9 C8 114.17(17)
C10 C9 C8 120.39(16)
C43 O9 C44 115.98(17)
C9 C10 C11 118.75(16)
C54 O10 C57 117.88(16)
C10 C11 C6 121.87(17)
O1 C12 C13 109.05(17)
C58 O12 C59 116.27(19)
O2 C13 O3 124.8(2)
O2 C13 C12 122.8(2)
O3 C13 C12 112.37(17)
C17 C16 N2 107.00(15)
C17 C16 C5 131.30(14)
N2 C16 C5 121.69(14)
C16 C17 C18 107.53(15)
C19 C18 C17 107.85(17)
C18 C19 N2 107.13(15)
C18 C19 C20 131.01(17)
N2 C19 C20 121.86(15)
C19 C20 C31 109.87(14)
C19 C20 C30 109.12(15)
C31 C20 C30 108.27(15)
C19 C20 C21 110.80(15)
C31 C20 C21 111.00(14)
C30 C20 C21 107.71(15)
C22 C21 C26 117.92(17)
C22 C21 C20 120.91(16)
C26 C21 C20 120.93(16)
C21 C22 C23 121.81(17)
C22 C23 C24 119.03(19)
O4 C24 C25 115.8(2)
O4 C24 C23 124.0(2)
C25 C24 C23 120.2(2)
C26 C25 C24 119.74(19)
C25 C26 C21 121.31(18)
O5 C28 O6 125.5(2)
O5 C28 C29 126.5(2)
O6 C28 C29 108.0(2)
O4 C29 C28 108.55(19)
C32 C31 N3 107.38(16)
C32 C31 C20 130.41(17)
N3 C31 C20 122.21(15)
C31 C32 C33 107.42(17)
C34 C33 C32 107.99(16)
C33 C34 N3 107.06(16)
C33 C34 C35 130.76(16)
N3 C34 C35 122.17(16)
C34 C35 C46 110.40(14)
C34 C35 C36 111.26(14)
C46 C35 C36 110.55(15)
C34 C35 C45 107.96(15)
C46 C35 C45 108.99(14)
C36 C35 C45 107.59(14)
C41 C36 C37 117.68(16)
C41 C36 C35 121.30(15)
C37 C36 C35 120.71(17)
C38 C37 C36 121.12(19)
C37 C38 C39 119.86(18)
O7 C39 C38 115.51(18)
O7 C39 C40 124.0(2)
C38 C39 C40 120.52(18)
C39 C40 C41 118.62(19)
C36 C41 C40 122.20(16)
O7 C42 C43 107.90(17)
O8 C43 O9 124.8(2)
O8 C43 C42 125.6(2)
O9 C43 C42 109.60(18)
C47 C46 N4 107.20(15)
C47 C46 C35 131.01(16)
N4 C46 C35 121.73(14)
C46 C47 C48 107.54(15)
C49 C48 C47 107.98(15)
C48 C49 N4 106.83(15)
C48 C49 C50 131.42(15)
N4 C49 C50 121.75(14)
C1 C50 C49 110.18(14)
C1 C50 C51 110.08(13)
C49 C50 C51 110.82(12)
C1 C50 C60 109.13(13)
C49 C50 C60 108.93(13)
C51 C50 C60 107.63(14)
C52 C51 C56 117.79(15)
C52 C51 C50 121.20(14)
C56 C51 C50 120.94(13)
C51 C52 C53 121.73(16)
C54 C53 C52 119.01(16)
O10 C54 C53 125.45(16)
O10 C54 C55 114.36(16)
C53 C54 C55 120.19(16)
C56 C55 C54 119.69(16)
C55 C56 C51 121.47(15)
O10 C57 C58 108.81(17)
O11 C58 O12 124.9(2)
O11 C58 C57 122.5(2)
O12 C58 C57 112.59(17)
N1S C1S C2S 179.3(3)
N1T C1T C2T 178.4(8)
N1R C1R C2R 178.0(12)

loop_
_geom_bond_atom_site_label_1
_geom_bond_atom_site_label_2
_geom_bond_distance
N1 C4 1.375(2)
N1 C1 1.378(2)
C1 C2 1.376(2)
C1 C50 1.511(2)
O1 C9 1.369(2)
O1 C12 1.412(2)
C2 C3 1.429(2)
O2 C13 1.206(2)
N2 C19 1.377(2)
N2 C16 1.379(2)
C3 C4 1.376(2)
O3 C13 1.324(3)
O3 C14 1.445(3)
N3 C34 1.377(2)
N3 C31 1.377(2)
C4 C5 1.516(2)
O4 C24 1.373(3)
O4 C29 1.410(3)
N4 C46 1.378(2)
N4 C49 1.380(2)
C5 C16 1.511(2)
C5 C6 1.538(2)
C5 C15 1.541(2)
O5 C28 1.199(3)
C6 C7 1.396(3)
C6 C11 1.399(2)
O6 C28 1.329(3)
O6 C28' 1.438(3)
C7 C8 1.383(2)
O7 C39 1.379(2)
O7 C42 1.404(3)
C8 C9 1.400(3)
O8 C43 1.201(3)
C9 C10 1.387(3)
O9 C43 1.317(3)
O9 C44 1.443(3)
C10 C11 1.397(2)
O10 C54 1.372(2)
O10 C57 1.411(2)
O11 C58 1.206(2)
C12 C13 1.510(3)
O12 C58 1.324(3)
O12 C59 1.449(3)
C16 C17 1.377(3)
C17 C18 1.428(3)
C18 C19 1.372(2)
C19 C20 1.513(2)
C20 C31 1.514(2)
C20 C30 1.537(3)
C20 C21 1.537(3)
C21 C22 1.388(3)
C21 C26 1.404(3)
C22 C23 1.393(3)
C23 C24 1.396(3)
C24 C25 1.392(3)
C25 C26 1.382(3)
C28 C29 1.507(3)
C31 C32 1.376(3)
C32 C33 1.421(3)
C33 C34 1.375(3)
C34 C35 1.512(3)
C35 C46 1.513(2)
C35 C36 1.535(2)
C35 C45 1.540(2)
C36 C41 1.389(3)
C36 C37 1.403(3)
C37 C38 1.387(3)
C38 C39 1.390(3)
C39 C40 1.390(3)
C40 C41 1.397(3)
C42 C43 1.512(3)
C46 C47 1.375(2)
C47 C48 1.426(3)
C48 C49 1.376(2)
C49 C50 1.513(2)
C50 C51 1.539(2)
C50 C60 1.539(2)
C51 C52 1.392(2)
C51 C56 1.399(2)
C52 C53 1.397(2)
C53 C54 1.392(3)
C54 C55 1.394(2)
C55 C56 1.384(2)
C57 C58 1.510(3)
N1S C1S 1.145(3)
C1S C2S 1.458(4)
N1T C1T 1.143(12)
C1T C2T 1.506(12)
N1R C1R 1.120(11)
C1R C2R 1.469(14)

loop_
_geom_torsion_atom_site_label_1
_geom_torsion_atom_site_label_2
_geom_torsion_atom_site_label_3
_geom_torsion_atom_site_label_4
_geom_torsion
C4 N1 C1 C2 -2.2(2)
C4 N1 C1 C50 174.62(15)
N1 C1 C2 C3 1.40(19)
C50 C1 C2 C3 -175.01(17)
C1 C2 C3 C4 -0.1(2)
C1 N1 C4 C3 2.15(19)
C1 N1 C4 C5 -174.79(15)
C2 C3 C4 N1 -1.21(19)
C2 C3 C4 C5 175.28(17)
N1 C4 C5 C16 -70.41(19)
C3 C4 C5 C16 113.5(2)
N1 C4 C5 C6 52.3(2)
C3 C4 C5 C6 -123.83(19)
N1 C4 C5 C15 170.01(16)
C3 C4 C5 C15 -6.1(3)
C16 C5 C6 C7 151.35(15)
C4 C5 C6 C7 29.0(2)
C15 C5 C6 C7 -89.66(18)
C16 C5 C6 C11 -32.8(2)
C4 C5 C6 C11 -155.11(15)
C15 C5 C6 C11 86.19(19)
C11 C6 C7 C8 2.9(3)
C5 C6 C7 C8 178.86(16)
C6 C7 C8 C9 -1.2(3)
C12 O1 C9 C10 -10.6(3)
C12 O1 C9 C8 169.77(19)
C7 C8 C9 O1 178.51(18)
C7 C8 C9 C10 -1.1(3)
O1 C9 C10 C11 -177.96(19)
C8 C9 C10 C11 1.6(3)
C9 C10 C11 C6 0.1(3)
C7 C6 C11 C10 -2.4(3)
C5 C6 C11 C10 -178.33(16)
C9 O1 C12 C13 -168.74(19)
C14 O3 C13 O2 -1.2(4)
C14 O3 C13 C12 -179.9(3)
O1 C12 C13 O2 166.8(2)
O1 C12 C13 O3 -14.5(3)
C19 N2 C16 C17 -2.3(2)
C19 N2 C16 C5 176.73(15)
C4 C5 C16 C17 -104.8(2)
C6 C5 C16 C17 132.62(19)
C15 C5 C16 C17 14.7(2)
C4 C5 C16 N2 76.40(18)
C6 C5 C16 N2 -46.1(2)
C15 C5 C16 N2 -164.10(15)
N2 C16 C17 C18 1.4(2)
C5 C16 C17 C18 -177.52(17)
C16 C17 C18 C19 0.0(2)
C17 C18 C19 N2 -1.4(2)
C17 C18 C19 C20 177.68(18)
C16 N2 C19 C18 2.3(2)
C16 N2 C19 C20 -176.87(15)
C18 C19 C20 C31 104.8(2)
N2 C19 C20 C31 -76.2(2)
C18 C19 C20 C30 -13.7(3)
N2 C19 C20 C30 165.21(16)
C18 C19 C20 C21 -132.2(2)
N2 C19 C20 C21 46.8(2)
C19 C20 C21 C22 32.8(2)
C31 C20 C21 C22 155.13(18)
C30 C20 C21 C22 -86.5(2)
C19 C20 C21 C26 -152.93(19)
C31 C20 C21 C26 -30.6(3)
C30 C20 C21 C26 87.8(2)
C26 C21 C22 C23 0.0(3)
C20 C21 C22 C23 174.4(2)
C21 C22 C23 C24 0.0(4)
C29 O4 C24 C25 -176.8(4)
C29 O4 C24 C23 2.5(6)
C22 C23 C24 O4 -178.9(3)
C22 C23 C24 C25 0.3(5)
O4 C24 C25 C26 178.8(3)
C23 C24 C25 C26 -0.5(5)
C24 C25 C26 C21 0.5(5)
C22 C21 C26 C25 -0.2(4)
C20 C21 C26 C25 -174.7(2)
C28' O6 C28 O5 -1.1(5)
C28' O6 C28 C29 178.6(3)
C24 O4 C29 C28 176.1(3)
O5 C28 C29 O4 7.8(6)
O6 C28 C29 O4 -171.9(3)
C34 N3 C31 C32 -1.53(19)
C34 N3 C31 C20 177.39(14)
C19 C20 C31 C32 -108.8(2)
C30 C20 C31 C32 10.3(2)
C21 C20 C31 C32 128.35(19)
C19 C20 C31 N3 72.6(2)
C30 C20 C31 N3 -168.33(16)
C21 C20 C31 N3 -50.3(2)
N3 C31 C32 C33 0.80(19)
C20 C31 C32 C33 -178.00(16)
C31 C32 C33 C34 0.2(2)
C32 C33 C34 N3 -1.11(19)
C32 C33 C34 C35 177.80(16)
C31 N3 C34 C33 1.65(18)
C31 N3 C34 C35 -177.38(14)
C33 C34 C35 C46 110.1(2)
N3 C34 C35 C46 -71.12(19)
C33 C34 C35 C36 -126.77(19)
N3 C34 C35 C36 52.0(2)
C33 C34 C35 C45 -8.9(2)
N3 C34 C35 C45 169.84(15)
C34 C35 C36 C41 -154.55(16)
C46 C35 C36 C41 -31.5(2)
C45 C35 C36 C41 87.4(2)
C34 C35 C36 C37 32.0(2)
C46 C35 C36 C37 155.05(17)
C45 C35 C36 C37 -86.1(2)
C41 C36 C37 C38 0.1(3)
C35 C36 C37 C38 173.8(2)
C36 C37 C38 C39 -0.5(4)
C42 O7 C39 C38 -178.7(2)
C42 O7 C39 C40 1.8(4)
C37 C38 C39 O7 -179.0(2)
C37 C38 C39 C40 0.5(4)
O7 C39 C40 C41 179.3(2)
C38 C39 C40 C41 -0.3(3)
C37 C36 C41 C40 0.2(3)
C35 C36 C41 C40 -173.44(17)
C39 C40 C41 C36 -0.1(3)
C39 O7 C42 C43 178.4(2)
C44 O9 C43 O8 1.3(4)
C44 O9 C43 C42 -178.7(2)
O7 C42 C43 O8 -2.0(4)
O7 C42 C43 O9 178.0(2)
C49 N4 C46 C47 -2.2(2)
C49 N4 C46 C35 175.16(15)
C34 C35 C46 C47 -108.9(2)
C36 C35 C46 C47 127.5(2)
C45 C35 C46 C47 9.5(3)
C34 C35 C46 N4 74.4(2)
C36 C35 C46 N4 -49.1(2)
C45 C35 C46 N4 -167.16(16)
N4 C46 C47 C48 1.2(2)
C35 C46 C47 C48 -175.78(18)
C46 C47 C48 C49 0.1(2)
C47 C48 C49 N4 -1.4(2)
C47 C48 C49 C50 178.75(17)
C46 N4 C49 C48 2.3(2)
C46 N4 C49 C50 -177.89(15)
C2 C1 C50 C49 -112.1(2)
N1 C1 C50 C49 71.91(19)
C2 C1 C50 C51 125.37(19)
N1 C1 C50 C51 -50.6(2)
C2 C1 C50 C60 7.5(3)
N1 C1 C50 C60 -168.52(16)
C48 C49 C50 C1 104.1(2)
N4 C49 C50 C1 -75.65(18)
C48 C49 C50 C51 -133.78(19)
N4 C49 C50 C51 46.4(2)
C48 C49 C50 C60 -15.5(3)
N4 C49 C50 C60 164.66(15)
C1 C50 C51 C52 154.07(16)
C49 C50 C51 C52 31.9(2)
C60 C50 C51 C52 -87.08(19)
C1 C50 C51 C56 -29.1(2)
C49 C50 C51 C56 -151.27(16)
C60 C50 C51 C56 89.71(18)
C56 C51 C52 C53 2.8(3)
C50 C51 C52 C53 179.65(17)
C51 C52 C53 C54 0.3(3)
C57 O10 C54 C53 13.1(3)
C57 O10 C54 C55 -166.5(2)
C52 C53 C54 O10 177.6(2)
C52 C53 C54 C55 -2.8(3)
O10 C54 C55 C56 -178.16(19)
C53 C54 C55 C56 2.2(3)
C54 C55 C56 C51 1.0(3)
C52 C51 C56 C55 -3.4(3)
C50 C51 C56 C55 179.72(17)
C54 O10 C57 C58 166.7(2)
C59 O12 C58 O11 1.9(4)
C59 O12 C58 C57 -179.4(3)
O10 C57 C58 O11 -164.6(2)
O10 C57 C58 O12 16.7(3)
